data_2005291
loop_
_publ_author_name
'Viotte, M.'
'Gautheron, B.'
'Parish, R. G.'
'Pritchard, R. G.'

_publ_section_title
;
 Chloro[(\a-dimethylamino[3]ferrocenophan-2-yl)diphenylphosphino]gold(I)
 Benzene Solvate
;
_journal_issue 8
_journal_name_full 'Acta Crystallographica Section C'
_journal_page_first 1891
_journal_page_last 1894
_journal_paper_doi 10.1107/S0108270196001928
_journal_volume 52
_journal_year 1996
_chemical_formula_iupac '[Au Cl (C27 H28 Fe N P)] , 1.5C6 H6'
_chemical_formula_moiety 'C27 H28 Au Cl Fe N P , 1.5C6 H6'
_chemical_formula_sum 'C36 H37 Au Cl Fe N P'
_chemical_formula_weight 802.94
_space_group_IT_number 14
_symmetry_cell_setting monoclinic
_symmetry_space_group_name_Hall '-P 2ybc'
_symmetry_space_group_name_H-M 'P 1 21/c 1'
_atom_type_scat_source IntTabIV
_cell_angle_alpha 90
_cell_angle_beta 99.55(4)
_cell_angle_gamma 90
_cell_formula_units_Z 4
_cell_length_a 9.285(3)
_cell_length_b 18.287(8)
_cell_length_c 19.427(6)
_cell_measurement_reflns_used 25
_cell_measurement_temperature 296
_cell_measurement_theta_max 12.54
_cell_measurement_theta_min 8.5
_cell_volume 3253(2)
_diffrn_measurement_device 'Rigaku AFC-6S'
_diffrn_measurement_method \w
_diffrn_radiation_type MoK\a
_diffrn_radiation_wavelength 0.71069
_diffrn_reflns_av_R_equivalents 0.042
_diffrn_reflns_limit_h_max 6
_diffrn_reflns_limit_h_min 0
_diffrn_reflns_limit_k_max 17
_diffrn_reflns_limit_k_min 0
_diffrn_reflns_limit_l_max 18
_diffrn_reflns_limit_l_min -18
_diffrn_reflns_number 2274
_diffrn_reflns_theta_max 40.0
_diffrn_standards_decay_% -19
_diffrn_standards_interval_count 150
_diffrn_standards_number 3
_exptl_absorpt_coefficient_mu 5.1
_exptl_absorpt_correction_T_max 1.00
_exptl_absorpt_correction_T_min 0.88
_exptl_absorpt_correction_type 'empirical (DIFABS; Walker & Stuart, 1983)'
_exptl_crystal_colour yellow
_exptl_crystal_density_diffrn 1.639
_exptl_crystal_description irregular
_exptl_crystal_size_max 0.30
_exptl_crystal_size_mid 0.15
_exptl_crystal_size_min 0.15
_refine_diff_density_max 0.86
_refine_diff_density_min -0.95
_refine_ls_extinction_method none
_refine_ls_goodness_of_fit_obs 2.97
_refine_ls_hydrogen_treatment noref
_refine_ls_number_parameters 185
_refine_ls_number_reflns 921
_refine_ls_R_factor_obs 0.068
_refine_ls_shift/esd_max 0.1
_refine_ls_structure_factor_coef F
_refine_ls_weighting_details 'w = 4F~o~^2^/\s^2^(F~o~^2^)'
_refine_ls_weighting_scheme calc
_refine_ls_wR_factor_obs 0.064
_reflns_number_observed 1057
_reflns_number_total 2019
_reflns_observed_criterion I>3.00\s(I)
_cod_data_source_file pa1217.cif
_cod_data_source_block pa1217a
_cod_depositor_comments
;
The following automatic conversions were performed:

'_refine_ls_weighting_scheme' value ' 4F~o~^2^/\s^2^(F~o~^2^)' was
changed to 'calc'. New tag '_refine_ls_weighting_details' was
created. The value of the new tag was set to 'w =
4F~o~^2^/\s^2^(F~o~^2^)'.

Automatic conversion script
Id: cif_fix_values 3143 2015-03-26 13:38:13Z robertas 
;
_cod_original_cell_volume 3253(4)
_cod_original_sg_symbol_H-M 'P 21/c'
_cod_database_code 2005291

loop_
_symmetry_equiv_pos_as_xyz
x,y,z
x,1/2-y,1/2+z
-x,-y,-z
-x,1/2+y,1/2-z

loop_
_atom_site_label
_atom_site_fract_x
_atom_site_fract_y
_atom_site_fract_z
_atom_site_B_iso_or_equiv
Au .4959(2) .1685(1) .6432(1) 2.7(1)
Fe .7915(8) .3657(4) .6867(3) 2.9(4)
Cl .369(1) .0958(8) .7106(6) 4.3(9)
P .610(2) .2359(9) .5725(7) 3(1)
N .352(4) .346(2) .598(2) 3(1)
C1 .765(6) .197(3) .554(3) 3(1)
C2 .842(6) .169(3) .604(2) 3(1)
C3 .981(6) .142(3) .596(3) 6(2)
C4 1.029(6) .133(4) .528(3) 7(2)
C5 .92 .159(4) .473(3) 6(2)
C6 .795(5) .191(3) .486(2) 3(1)
C7 .491(6) .246(3) .490(3) 4(1)
C8 .377(6) .198(3) .463(3) 5(2)
C9 .295(5) .208(3) .396(3) 5(1)
C10 .321(6) .266(3) .354(2) 4(1)
C11 .428(6) .304(3) .372(2) 4(1)
C12 .511(5) .295(3) .446(3) 5(1)
C13 .667(4) .322(3) .599(2) 1(1)
C14 .803(5) .359(3) .580(2) 3(1)
C15 .812(6) .434(3) .603(2) 4(1)
C16 .680(5) .450(3) .632(2) 3(1)
C17 .601(5) .386(3) .629(2) 1(1)
C18 .450(6) .382(3) .656(2) 4(1)
C19 .456(5) .341(3) .727(2) 4(1)
C20 .572(5) .373(3) .785(2) 2(1)
C21 .718(6) .359(3) .786(2) 3(1)
C22 .829(5) .412(3) .786(2) 2(1)
C23 .961(5) .378(3) .763(3) 3(1)
C24 .933(5) .299(3) .752(2) 3(1)
C25 .786(5) .288(3) .763(2) 2(1)
C26 .22(1) .319(5) .621(4) 15(2)
C27 .312(6) .404(3) .539(3) 7(2)
C28 1.023(7) .093(4) .795(3) 9(2)
C29 1.015(7) .120(4) .863(3) 8(2)
C30 .886(8) .114(4) .892(3) 7(2)
C31 .760(7) .081(4) .851(3) 8(2)
C32 .776(8) .063(4) .785(4) 8(2)
C33 .898(8) .058(3) .765(3) 5(2)
C34 .567(8) .000(4) .576(3) 7(2)
C35 .646(6) .009(3) .524(3) 6(2)
C36 .578(8) .007(4) .454(4) 8(2)
H2 .8061 .1646 .6472 4.2
H3 1.0455 .1304 .6377 7
H4 1.121 .112 .5236 8.5
H5 .9383 .1535 .427 7
H6 .7275 .2088 .4472 3.9
H8 .3572 .1581 .4914 6.6
H9 .2203 .1735 .3797 5.7
H10 .2558 .275 .3119 4.2
H11 .4577 .3381 .3409 4.8
H12 .5864 .3301 .4606 5.7
H14 .8733 .3349 .5571 3.6
H15 .8885 .4678 .5991 4.5
H16 .6532 .4957 .6494 3.5
H18 .4164 .4312 .6613 4.9
H19A .3629 .3436 .7404 4.2
H19B .4794 .291 .7194 4.2
H20A .5603 .4247 .7828 2.5
H20B .5488 .3556 .8279 2.5
H22 .8219 .4614 .7984 2.7
H23 1.0462 .4041 .7568 4.1
H24 1.0002 .2637 .7396 2.9
H25 .7361 .2422 .7575 3
H26A .1688 .3593 .635 17.5
H26B .1645 .2935 .5844 17.5
H26C .2499 .2874 .6599 17.5
H27A .3992 .4214 .5252 8.5
H27B .2516 .3821 .5005 8.5
H27C .2619 .4435 .5563 8.5
H28 1.1042 .0959 .7712 10.2
H29 1.1006 .1436 .8867 9.3
H30 .8885 .1312 .9381 8.4
H31 .6739 .0743 .871 9.7
H32 .6869 .053 .7552 9.9
H33 .8959 .0285 .7243 6.3
H34 .6064 -0.0017 .6249 8.6
H35 .7479 .0174 .5341 7.2
H36 .6427 .0115 .4207 9.4

loop_
_geom_angle_atom_site_label_1
_geom_angle_atom_site_label_2
_geom_angle_atom_site_label_3
_geom_angle
_geom_angle_publ_flag
Cl Au P 176.5(5) yes
Au P C13 118(2) yes
Au P C1 114(2) yes
Au P C7 109(2) yes
P C13 C17 136(4) yes
C13 C17 C18 123(5) yes
N C18 C17 104(4) yes
N C18 C19 112(4) yes
C18 N C26 111(5) yes
C18 N C27 107(4) yes
C26 N C27 111(5) yes
C17 C18 C19 114(4) yes
C18 C19 C20 112(4) yes
C19 C20 C21 120(5) yes
C13 Fe C14 43.0(10) no
C13 Fe C15 73(2) no
C13 Fe C16 72(2) no
C13 Fe C17 44(2) no
C13 Fe C21 120(2) no
C13 Fe C22 156(2) no
C13 Fe C23 158(2) no
C13 Fe C24 119(2) no
C13 Fe C25 104(2) no
C14 Fe C15 41(2) no
C14 Fe C16 69(2) no
C14 Fe C17 69(2) no
C14 Fe C21 163(2) no
C14 Fe C22 156(2) no
C14 Fe C23 125(2) no
C14 Fe C24 116(2) no
C14 Fe C25 133(2) no
C15 Fe C16 41(2) no
C15 Fe C17 69(2) no
C15 Fe C21 145(2) no
C15 Fe C22 117(2) no
C15 Fe C23 110(2) no
C15 Fe C24 135(2) no
C15 Fe C25 173(2) no
C16 Fe C17 40(2) no
C16 Fe C21 107(2) no
C16 Fe C22 100(2) no
C16 Fe C23 125(2) no
C16 Fe C24 167(2) no
C16 Fe C25 145(2) no
C17 Fe C21 97(2) no
C17 Fe C22 116(2) no
C17 Fe C23 158(2) no
C17 Fe C24 152(2) no
C17 Fe C25 114(2) no
C21 Fe C22 39(2) no
C21 Fe C23 71(2) no
C21 Fe C25 43(2) no
C22 Fe C23 43(2) no
C22 Fe C24 71(2) no
C22 Fe C25 68(2) no
C23 Fe C24 43(2) no
C23 Fe C25 70(2) no
C24 Fe C25 41(2) no
C1 P C7 106(3) no
C1 P C13 102(2) no
C7 P C13 107(2) no
P C1 C2 114(5) no
P C1 C6 123(4) no
C2 C1 C6 122(6) no
C1 C2 C3 119(5) no
C2 C3 C4 124(5) no
C3 C4 C5 110(5) no
C4 C5 C6 121(5) no
C1 C6 C5 122(5) no
P C7 C8 126(5) no
P C7 C12 122(5) no
C8 C7 C12 112(5) no
C7 C8 C9 122(6) no
C8 C9 C10 122(5) no
C9 C10 C11 119(5) no
C10 C11 C12 118(5) no
C7 C12 C11 127(5) no
Fe C13 P 136(2) no
Fe C13 C14 70(2) no
Fe C13 C17 65(2) no
P C13 C14 124(3) no
C14 C13 C17 99(4) no
Fe C14 C13 67(2) no
Fe C14 C15 70(3) no
C13 C14 C15 111(4) no
Fe C15 C14 70(3) no
Fe C15 C16 68(3) no
C14 C15 C16 107(5) no
Fe C16 C15 71(3) no
Fe C16 C17 67(3) no
C15 C16 C17 108(5) no
Fe C17 C13 71(2) no
Fe C17 C16 73(3) no
Fe C17 C18 125(3) no
C13 C17 C16 115(5) no
C16 C17 C18 122(5) no
Fe C21 C20 116(3) no
Fe C21 C22 67(3) no
Fe C21 C25 65(3) no
C20 C21 C22 126(5) no
C20 C21 C25 127(5) no
C22 C21 C25 104(4) no
Fe C22 C21 74(3) no
Fe C22 C23 65(3) no
C21 C22 C23 111(5) no
Fe C23 C22 72(3) no
Fe C23 C24 72(3) no
C22 C23 C24 108(5) no
Fe C24 C23 66(3) no
Fe C24 C25 70(3) no
C23 C24 C25 105(4) no
Fe C25 C21 72(3) no
Fe C25 C24 70(3) no
C21 C25 C24 112(5) no
C29 C28 C33 113(6) no
C28 C29 C30 121(6) no
C29 C30 C31 119(6) no
C30 C31 C32 115(6) no
C31 C32 C33 124(7) no
C28 C33 C32 125(8) no
C35 C34 C36 108(5) no
C34 C35 C36 121(6) no
C34 C36 C35 131(6) no
C1 C2 H2 119.36 no
C3 C2 H2 121.54 no
C2 C3 H3 116.64 no
C4 C3 H3 119.65 no
C3 C4 H4 122.93 no
C5 C4 H4 126.58 no
C4 C5 H5 116.86 no
C6 C5 H5 121.78 no
C1 C6 H6 120.56 no
C5 C6 H6 117.56 no
C7 C8 H8 117.81 no
C9 C8 H8 120.69 no
C8 C9 H9 117.82 no
C10 C9 H9 120.35 no
C9 C10 H10 119.92 no
C11 C10 H10 121.51 no
C10 C11 H11 120.18 no
C12 C11 H11 121.38 no
C7 C12 H12 117.34 no
C11 C12 H12 115.73 no
Fe C14 H14 130.35 no
C13 C14 H14 124.57 no
C15 C14 H14 124.50 no
Fe C15 H15 127.74 no
C14 C15 H15 126.43 no
C16 C15 H15 126.43 no
Fe C16 H16 127.57 no
C15 C16 H16 126.76 no
C17 C16 H16 125.68 no
N C18 H18 109.01 no
C17 C18 H18 108.64 no
C19 C18 H18 109.00 no
C18 C19 H19A 108.73 no
C18 C19 H19B 108.31 no
C20 C19 H19A 109.19 no
C20 C19 H19B 109.05 no
H19A C19 H19B 109.13 no
C19 C20 H20A 106.51 no
C19 C20 H20B 106.57 no
C21 C20 H20A 106.92 no
C21 C20 H20B 106.70 no
H20A C20 H20B 109.52 no
Fe C22 H22 127.99 no
C21 C22 H22 124.61 no
C23 C22 H22 124.34 no
Fe C23 H23 123.12 no
C22 C23 H23 125.14 no
C24 C23 H23 126.80 no
Fe C24 H24 128.24 no
C23 C24 H24 126.49 no
C25 C24 H24 128.24 no
Fe C25 H25 126.01 no
C21 C25 H25 124.24 no
C24 C25 H25 123.95 no
N C26 H26A 109.66 no
N C26 H26B 109.46 no
N C26 H26C 109.57 no
H26A C26 H26B 109.50 no
H26A C26 H26C 109.38 no
H26B C26 H26C 109.27 no
N C27 H27A 109.51 no
N C27 H27B 109.36 no
N C27 H27C 109.55 no
H27A C27 H27B 109.39 no
H27A C27 H27C 109.48 no
H27B C27 H27C 109.53 no
C29 C28 H28 127.11 no
C33 C28 H28 120.15 no
C28 C29 H29 115.46 no
C30 C29 H29 123.32 no
C29 C30 H30 116.98 no
C31 C30 H30 123.73 no
C30 C31 H31 119.92 no
C32 C31 H31 125.48 no
C31 C32 H32 113.86 no
C33 C32 H32 122.16 no
C28 C33 H33 121.19 no
C32 C33 H33 113.52 no
C35 C34 H34 125.57 no
C36 C34 H34 126.89 no
C34 C35 H35 120.10 no
C36 C35 H35 118.68 no
C34 C36 H36 113.89 no
C35 C36 H36 114.97 no

loop_
_geom_bond_atom_site_label_1
_geom_bond_atom_site_label_2
_geom_bond_distance
_geom_bond_publ_flag
Au N 3.57(5) yes
Au Cl 2.320(10) yes
Au P 2.240(10) yes
P C1 1.69(5) yes
P C7 1.79(5) yes
P C13 1.71(5) yes
N C18 1.49(5) yes
N C26 1.43(8) yes
N C27 1.55(6) yes
C17 C18 1.57(6) yes
C18 C19 1.56(6) yes
C19 C20 1.54(5) yes
C20 C21 1.37(5) yes
Fe C13 2.06(4) no
Fe C14 2.09(4) no
Fe C15 2.09(5) no
Fe C16 2.05(5) no
Fe C17 1.97(4) no
Fe C21 2.16(5) no
Fe C22 2.08(4) no
Fe C23 1.98(5) no
Fe C24 2.07(5) no
Fe C25 2.07(5) no
C1 C2 1.22(5) no
C1 C6 1.40(5) no
C2 C3 1.41(6) no
C3 C4 1.47(6) no
C4 C5 1.44(6) no
C5 C6 1.35(6) no
C7 C8 1.41(6) no
C7 C12 1.27(6) no
C8 C9 1.41(6) no
C9 C10 1.38(6) no
C10 C11 1.22(6) no
C11 C12 1.53(6) no
C13 C14 1.53(5) no
C13 C17 1.50(5) no
C14 C15 1.45(6) no
C15 C16 1.45(6) no
C16 C17 1.38(6) no
C21 C22 1.42(6) no
C21 C25 1.54(6) no
C22 C23 1.50(6) no
C23 C24 1.48(6) no
C24 C25 1.44(6) no
C28 C29 1.43(7) no
C28 C33 1.37(7) no
C29 C30 1.41(7) no
C30 C31 1.43(7) no
C31 C32 1.36(8) no
C32 C33 1.26(7) no
C34 C35 1.36(6) no
C34 C36 1.39(7) no
C35 C36 1.40(6) no
C2 H2 .957 no
C3 H3 .948 no
C4 H4 .955 no
C5 H5 .943 no
C6 H6 .960 no
C8 H8 .952 no
C9 H9 .953 no
C10 H10 .945 no
C11 H11 .945 no
C12 H12 .955 no
C14 H14 .956 no
C15 H15 .950 no
C16 H16 .953 no
C18 H18 .957 no
C19 H19A .951 no
C19 H19B .953 no
C20 H20A .950 no
C20 H20B .950 no
C22 H22 .946 no
C23 H23 .945 no
C24 H24 .955 no
C25 H25 .953 no
C26 H26A .949 no
C26 H26B .951 no
C26 H26C .952 no
C27 H27A .951 no
C27 H27B .950 no
C27 H27C .949 no
C28 H28 .949 no
C29 H29 .952 no
C30 H30 .949 no
C31 H31 .949 no
C32 H32 .947 no
C33 H33 .955 no
C34 H34 .952 no
C35 H35 .948 no
C36 H36 .948 no
